data_1537013
loop_
_publ_author_name
'Reuter, G.'
'Frenzen, G.'

_publ_section_title
;
 The thermal dehydration of Cs3 Ln Cl6.3 (H2 O) to Cs3 Ln Cl6 (Ln= La-Nd)
 and their crystal structures
;
_journal_name_full 'Journal of Solid State Chemistry'
_journal_page_first 329
_journal_page_last 334
_journal_volume 116
_journal_year 1995
_chemical_formula_sum 'Cl6 Cs3 H6 La O3'
_chemical_name_systematic 'Cs3 (La Cl6) (H2 O)3'
_space_group_IT_number 62
_symmetry_space_group_name_Hall '-P 2ac 2n'
_symmetry_space_group_name_H-M 'P n m a'
_cell_angle_alpha 90
_cell_angle_beta 90
_cell_angle_gamma 90
_cell_formula_units_Z 4
_cell_length_a 21.242
_cell_length_b 8.658
_cell_length_c 8.523
_cell_volume 1567.493
_citation_journal_id_ASTM JSSCBI
_cod_data_source_file Reuter_JSSCBI_1995_1690.cif
_cod_data_source_block H6Cl6Cs3La1O3
_cod_original_formula_sum 'H6 Cl6 Cs3 La1 O3'
_cod_database_code 1537013

loop_
_symmetry_equiv_pos_as_xyz
x,y,z
-x+1/2,-y,z+1/2
x+1/2,-y+1/2,-z+1/2
-x,y+1/2,-z
-x,-y,-z
x-1/2,y,-z-1/2
-x-1/2,y-1/2,z-1/2
x,-y-1/2,z

loop_
_atom_site_label
_atom_site_type_symbol
_atom_site_fract_x
_atom_site_fract_y
_atom_site_fract_z
_atom_site_occupancy
_atom_site_U_iso_or_equiv
Cl2 Cl-1 0.65813 0.4687 1.0163 1 0.0
Cl1 Cl-1 0.33695 -0.0091 0.4981 1 0.0
O1 O-2 0.5984 0.25 0.7231 1 0.0
La1 La+3 0.55257 0.25 -0.00074 1 0.0
Cs1 Cs+1 0.46162 0.25 0.5256 1 0.0
Cl3 Cl-1 0.48571 0.0276 0.1946 1 0.0
Cs2 Cs+1 0.76646 0.25 0.26227 1 0.0
O2 O-2 0.5949 0.25 0.2835 1 0.0
O3 O-2 0.4353 0.25 0.9077 1 0.0
Cs3 Cs+1 0.75974 0.25 0.75693 1 0.0
